data_2002646
loop_
_publ_author_name
'Osterloh, D'
'Mueller-Buschbaum, Hk'

_publ_section_title
;
Zur Kenntnis von Sr Co2 V2 O8 und Sr Co2 (As O4)2
;
_journal_name_full
;
Zeitschrift fuer Naturforschung, Teil B. Anorganische Chemie,
Organische Chemie (42,1987-)
;
_journal_page_first 923
_journal_page_last 926
_journal_volume 49
_journal_year 1994
_chemical_formula_structural 'Sr Co2 (As O4)2'
_chemical_formula_sum 'As2 Co2 O8 Sr'
_chemical_name_systematic 'Strontium dicobalt bis(arsenate(V))'
_space_group_IT_number 2
_symmetry_cell_setting triclinic
_symmetry_Int_Tables_number 2
_symmetry_space_group_name_Hall '-P 1'
_symmetry_space_group_name_H-M 'P -1'
_cell_angle_alpha 110.48(9)
_cell_angle_beta 101.43(6)
_cell_angle_gamma 99.13(5)
_cell_formula_units_Z 2
_cell_length_a 5.713(7)
_cell_length_b 6.901(7)
_cell_length_c 9.417(11)
_cell_volume 330.2
_refine_ls_R_factor_all 0.052
_cod_database_code 2002646

loop_
_symmetry_equiv_pos_as_xyz
x,y,z
-x,-y,-z

loop_
_atom_site_label
_atom_site_type_symbol
_atom_site_symmetry_multiplicity
_atom_site_Wyckoff_symbol
_atom_site_fract_x
_atom_site_fract_y
_atom_site_fract_z
_atom_site_occupancy
_atom_site_attached_hydrogens
_atom_site_calc_flag
Sr1 Sr2+ 2 i 0.7466(1) 0.7937(1) 0.5529(1) 1. 0 d
Co1 Co2+ 2 i 0.1376(2) 0.8588(2) 0.0583(1) 1. 0 d
Co2 Co2+ 2 i 0.4862(2) 0.4057(2) 0.1469(1) 1. 0 d
As1 As5+ 2 i 0.6592(1) 0.9791(1) 0.2029(1) 1. 0 d
As2 As5+ 2 i 0.1016(1) 0.5769(1) 0.2610(1) 1. 0 d
O1 O2- 2 i 0.123(1) 0.404(1) 0.086(1) 1. 0 d
O2 O2- 2 i 0.501(1) 0.722(1) 0.083(1) 1. 0 d
O3 O2- 2 i 0.896(1) 0.060(1) 0.135(1) 1. 0 d
O4 O2- 2 i 0.441(1) 0.122(1) 0.184(1) 1. 0 d
O5 O2- 2 i 0.159(1) 0.824(1) 0.264(1) 1. 0 d
O6 O2- 2 i 0.826(1) 0.522(1) 0.298(1) 1. 0 d
O7 O2- 2 i 0.765(1) 0.021(1) 0.319(1) 1. 0 d
O8 O2- 2 i 0.355(1) 0.544(1) 0.383(1) 1. 0 d

loop_
_atom_type_symbol
_atom_type_oxidation_number
Sr2+ 2.000
Co2+ 2.000
As5+ 5.000
O2- -2.000
